data_7153802
loop_
_publ_author_name
'Saravanan, Thangavelu'
'Jana, Sushital'
'Chadha, Anju'

_publ_section_title
;
 Utilization of whole cell mediated deracemization in a chemoenzymatic
 synthesis of enantiomerically enriched polycyclic chromeno[4,3-b]
 pyrrolidines.
;
_journal_issue 26
_journal_name_full 'Organic &amp; biomolecular chemistry'
_journal_page_first 4682
_journal_page_last 4690
_journal_paper_doi 10.1039/c4ob00615a
_journal_volume 12
_journal_year 2014
_chemical_formula_moiety 'C21 H19 N O3'
_chemical_formula_sum 'C21 H19 N O3'
_chemical_formula_weight 333.37
_chemical_name_systematic
; 
 ? 
;
_space_group_IT_number 2
_symmetry_cell_setting triclinic
_symmetry_space_group_name_Hall '-P 1'
_symmetry_space_group_name_H-M 'P -1'
_atom_sites_solution_hydrogens geom
_atom_sites_solution_primary direct
_atom_sites_solution_secondary difmap
_audit_creation_method SHELXL-97
_cell_angle_alpha 111.220(3)
_cell_angle_beta 99.322(3)
_cell_angle_gamma 101.074(3)
_cell_formula_units_Z 2
_cell_length_a 8.0279(7)
_cell_length_b 10.0480(8)
_cell_length_c 11.5774(9)
_cell_measurement_reflns_used 6943
_cell_measurement_temperature 296(2)
_cell_measurement_theta_max 25.46
_cell_measurement_theta_min 2.3
_cell_volume 826.55(12)
_computing_cell_refinement 'APEX2/SAINT (Bruker, 2004)'
_computing_data_collection 'APEX2 (Bruker, 2004)'
_computing_data_reduction 'SAINT/XPREP (Bruker, 2004)'
_computing_molecular_graphics 'ORTEP3 (Farrugia, 1997) and Mercury (Bruno et al., 2002)'
_computing_publication_material 'SHELXL-97 (Sheldrick, 2008)'
_computing_structure_refinement 'SHELXL-97 (Sheldrick, 2008)'
_computing_structure_solution 'SIR92 (Altornare et al., 1993)'
_diffrn_ambient_temperature 296(2)
_diffrn_measured_fraction_theta_full 0.999
_diffrn_measured_fraction_theta_max 0.999
_diffrn_measurement_device_type 'Bruker axs kappa apex2 CCD Diffractometer'
_diffrn_measurement_method '\w and \f scan'
_diffrn_radiation_monochromator graphite
_diffrn_radiation_source 'fine-focus sealed tube'
_diffrn_radiation_type MoK\a
_diffrn_radiation_wavelength 0.71073
_diffrn_reflns_av_R_equivalents 0.0379
_diffrn_reflns_av_sigmaI/netI 0.0229
_diffrn_reflns_limit_h_max 9
_diffrn_reflns_limit_h_min -9
_diffrn_reflns_limit_k_max 11
_diffrn_reflns_limit_k_min -11
_diffrn_reflns_limit_l_max 13
_diffrn_reflns_limit_l_min -13
_diffrn_reflns_number 23656
_diffrn_reflns_theta_full 24.99
_diffrn_reflns_theta_max 24.99
_diffrn_reflns_theta_min 2.26
_exptl_absorpt_coefficient_mu 0.090
_exptl_absorpt_correction_T_max 0.9972
_exptl_absorpt_correction_T_min 0.9582
_exptl_absorpt_correction_type multi-scan
_exptl_absorpt_process_details 'SADABS (Bruker, 2004)'
_exptl_crystal_colour colourless
_exptl_crystal_density_diffrn 1.339
_exptl_crystal_density_method 'not measured'
_exptl_crystal_description needle
_exptl_crystal_F_000 352
_exptl_crystal_size_max 0.40
_exptl_crystal_size_mid 0.15
_exptl_crystal_size_min 0.10
_refine_diff_density_max 0.180
_refine_diff_density_min -0.148
_refine_diff_density_rms 0.033
_refine_ls_extinction_coef 0.007(2)
_refine_ls_extinction_expression Fc^*^=kFc[1+0.001xFc^2^\l^3^/sin(2\q)]^-1/4^
_refine_ls_extinction_method SHELXL
_refine_ls_goodness_of_fit_ref 1.071
_refine_ls_hydrogen_treatment mixed
_refine_ls_matrix_type full
_refine_ls_number_parameters 230
_refine_ls_number_reflns 2915
_refine_ls_number_restraints 0
_refine_ls_restrained_S_all 1.071
_refine_ls_R_factor_all 0.0586
_refine_ls_R_factor_gt 0.0376
_refine_ls_shift/su_max 0.001
_refine_ls_shift/su_mean 0.000
_refine_ls_structure_factor_coef Fsqd
_refine_ls_weighting_details 'calc w=1/[\s^2^(Fo^2^)+(0.0450P)^2^+0.2660P] where P=(Fo^2^+2Fc^2^)/3'
_refine_ls_weighting_scheme calc
_refine_ls_wR_factor_gt 0.0903
_refine_ls_wR_factor_ref 0.1072
_reflns_number_gt 2180
_reflns_number_total 2915
_reflns_threshold_expression >2sigma(I)
_cod_data_source_file c4ob00615a2.cif
_cod_data_source_block shelxl
_cod_depositor_comments
;
The following automatic conversions were performed:

'_symmetry_cell_setting' value 'Triclinic' changed to 'triclinic'
according to
/usr/data/users/saulius/crontab/automatic-downloads/rss-feeds/RSC/lib/dictionaries/cif_core.dic
dictionary named 'cif_core.dic' version 2.4.2 from 2011-04-26.

Automatic conversion script
Id: cif_fix_values 2281 2013-09-26 08:29:07Z andrius 

 Adding full bibliography for 7153801--7153802.cif.
;
_cod_original_sg_symbol_H-M p-1
_cod_database_code 7153802

loop_
_symmetry_equiv_pos_as_xyz
'x, y, z'
'-x, -y, -z'

loop_
_atom_site_label
_atom_site_type_symbol
_atom_site_fract_x
_atom_site_fract_y
_atom_site_fract_z
_atom_site_U_iso_or_equiv
_atom_site_adp_type
_atom_site_occupancy
_atom_site_symmetry_multiplicity
_atom_site_calc_flag
_atom_site_refinement_flags
C1 C 0.0557(3) 0.3469(2) 0.0382(2) 0.0549(5) Uani 1 1 d .
H1 H 0.0744 0.2863 -0.0382 0.066 Uiso 1 1 calc R
C2 C 0.1959(3) 0.4477(2) 0.13586(19) 0.0490(5) Uani 1 1 d .
H2 H 0.3092 0.4555 0.1253 0.059 Uiso 1 1 calc R
C3 C 0.1683(2) 0.53701(19) 0.24935(17) 0.0388(4) Uani 1 1 d .
C4 C -0.0013(2) 0.52363(18) 0.26941(16) 0.0356(4) Uani 1 1 d .
C5 C -0.1396(2) 0.42232(19) 0.16695(17) 0.0428(4) Uani 1 1 d .
H5 H -0.2539 0.4132 0.1757 0.051 Uiso 1 1 calc R
C6 C -0.1112(3) 0.3357(2) 0.05347(19) 0.0512(5) Uani 1 1 d .
H6 H -0.2059 0.2690 -0.0135 0.061 Uiso 1 1 calc R
C7 C -0.0091(2) 0.62381(18) 0.39375(16) 0.0342(4) Uani 1 1 d .
C8 C 0.1299(2) 0.74507(18) 0.47091(16) 0.0338(4) Uani 1 1 d .
C9 C 0.2926(2) 0.77471(19) 0.42641(17) 0.0410(4) Uani 1 1 d .
H9 H 0.3932 0.8205 0.5015 0.049 Uiso 1 1 calc R
C10 C 0.2924(3) 0.8774(2) 0.3587(2) 0.0567(6) Uani 1 1 d .
H10A H 0.3969 0.8882 0.3288 0.085 Uiso 1 1 calc R
H10B H 0.2888 0.9727 0.4169 0.085 Uiso 1 1 calc R
H10C H 0.1913 0.8368 0.2871 0.085 Uiso 1 1 calc R
C11 C 0.0858(2) 0.82222(18) 0.58376(16) 0.0331(4) Uani 1 1 d .
C12 C -0.0833(2) 0.74328(18) 0.57271(16) 0.0344(4) Uani 1 1 d .
C13 C -0.3004(2) 0.50072(19) 0.41490(18) 0.0445(5) Uani 1 1 d .
H13A H -0.3320 0.4919 0.4888 0.067 Uiso 1 1 calc R
H13B H -0.2807 0.4094 0.3621 0.067 Uiso 1 1 calc R
H13C H -0.3937 0.5215 0.3670 0.067 Uiso 1 1 calc R
C14 C -0.1988(2) 0.77834(19) 0.65712(17) 0.0393(4) Uani 1 1 d .
C15 C -0.2151(3) 0.9249(2) 0.8616(2) 0.0618(6) Uani 1 1 d .
H15A H -0.1420 1.0018 0.9409 0.093 Uiso 1 1 calc R
H15B H -0.2696 0.8411 0.8767 0.093 Uiso 1 1 calc R
H15C H -0.3040 0.9614 0.8266 0.093 Uiso 1 1 calc R
C16 C 0.1963(2) 0.96373(18) 0.68786(15) 0.0330(4) Uani 1 1 d .
C17 C 0.2039(3) 1.0965(2) 0.67541(18) 0.0465(5) Uani 1 1 d .
H17 H 0.1363 1.0966 0.6022 0.056 Uiso 1 1 calc R
C18 C 0.3104(3) 1.2287(2) 0.7700(2) 0.0543(5) Uani 1 1 d .
H18 H 0.3137 1.3170 0.7602 0.065 Uiso 1 1 calc R
C19 C 0.4111(2) 1.2307(2) 0.87818(18) 0.0465(5) Uani 1 1 d .
H19 H 0.4827 1.3198 0.9421 0.056 Uiso 1 1 calc R
C20 C 0.4055(3) 1.1004(2) 0.89135(18) 0.0481(5) Uani 1 1 d .
H20 H 0.4743 1.1009 0.9644 0.058 Uiso 1 1 calc R
C21 C 0.2991(2) 0.9683(2) 0.79751(17) 0.0445(5) Uani 1 1 d .
H21 H 0.2965 0.8806 0.8082 0.053 Uiso 1 1 calc R
N1 N -0.13980(17) 0.62180(15) 0.45582(13) 0.0350(3) Uani 1 1 d .
O1 O 0.31345(15) 0.63459(13) 0.34300(12) 0.0450(3) Uani 1 1 d .
O2 O -0.35470(18) 0.72690(16) 0.62872(15) 0.0662(5) Uani 1 1 d .
O3 O -0.11066(17) 0.88111(15) 0.77328(12) 0.0519(4) Uani 1 1 d .

loop_
_atom_site_aniso_label
_atom_site_aniso_U_11
_atom_site_aniso_U_22
_atom_site_aniso_U_33
_atom_site_aniso_U_23
_atom_site_aniso_U_13
_atom_site_aniso_U_12
C1 0.0637(14) 0.0461(12) 0.0467(12) 0.0080(10) 0.0180(11) 0.0149(10)
C2 0.0485(12) 0.0474(11) 0.0529(12) 0.0168(10) 0.0216(10) 0.0167(10)
C3 0.0382(10) 0.0365(10) 0.0426(10) 0.0165(8) 0.0106(8) 0.0108(8)
C4 0.0366(10) 0.0310(9) 0.0395(10) 0.0152(8) 0.0091(8) 0.0088(8)
C5 0.0412(10) 0.0350(10) 0.0456(11) 0.0119(9) 0.0080(9) 0.0075(8)
C6 0.0534(13) 0.0406(11) 0.0461(11) 0.0071(9) 0.0063(10) 0.0093(9)
C7 0.0317(9) 0.0332(9) 0.0392(10) 0.0163(8) 0.0094(8) 0.0088(7)
C8 0.0284(9) 0.0347(9) 0.0392(10) 0.0165(8) 0.0084(7) 0.0075(7)
C9 0.0325(10) 0.0399(10) 0.0431(10) 0.0107(9) 0.0110(8) 0.0048(8)
C10 0.0568(13) 0.0531(12) 0.0684(14) 0.0296(11) 0.0306(11) 0.0107(10)
C11 0.0309(9) 0.0335(9) 0.0358(9) 0.0160(8) 0.0071(7) 0.0083(7)
C12 0.0322(9) 0.0343(9) 0.0385(10) 0.0171(8) 0.0100(8) 0.0077(7)
C13 0.0376(10) 0.0366(10) 0.0536(12) 0.0174(9) 0.0113(9) -0.0006(8)
C14 0.0369(11) 0.0355(10) 0.0461(11) 0.0167(9) 0.0147(9) 0.0073(8)
C15 0.0653(14) 0.0647(14) 0.0553(13) 0.0141(11) 0.0325(11) 0.0239(12)
C16 0.0264(8) 0.0374(9) 0.0348(9) 0.0135(8) 0.0106(7) 0.0081(7)
C17 0.0463(11) 0.0409(11) 0.0477(11) 0.0184(9) -0.0007(9) 0.0114(9)
C18 0.0568(13) 0.0355(10) 0.0638(14) 0.0179(10) 0.0036(11) 0.0115(9)
C19 0.0397(11) 0.0395(11) 0.0446(11) 0.0038(9) 0.0074(9) 0.0052(8)
C20 0.0454(11) 0.0554(12) 0.0362(10) 0.0161(9) 0.0035(9) 0.0083(9)
C21 0.0481(11) 0.0412(10) 0.0437(11) 0.0219(9) 0.0051(9) 0.0072(9)
N1 0.0297(8) 0.0327(8) 0.0410(8) 0.0153(7) 0.0090(6) 0.0046(6)
O1 0.0332(7) 0.0466(7) 0.0484(8) 0.0113(6) 0.0118(6) 0.0109(6)
O2 0.0375(8) 0.0677(10) 0.0721(10) 0.0075(8) 0.0218(7) 0.0015(7)
O3 0.0420(8) 0.0590(9) 0.0458(8) 0.0103(7) 0.0177(6) 0.0106(7)

loop_
_atom_type_symbol
_atom_type_description
_atom_type_scat_dispersion_real
_atom_type_scat_dispersion_imag
_atom_type_scat_source
C C 0.0033 0.0016 'International Tables Vol C Tables 4.2.6.8 and 6.1.1.4'
H H 0.0000 0.0000 'International Tables Vol C Tables 4.2.6.8 and 6.1.1.4'
N N 0.0061 0.0033 'International Tables Vol C Tables 4.2.6.8 and 6.1.1.4'
O O 0.0106 0.0060 'International Tables Vol C Tables 4.2.6.8 and 6.1.1.4'

loop_
_geom_angle_atom_site_label_1
_geom_angle_atom_site_label_2
_geom_angle_atom_site_label_3
_geom_angle
C6 C1 C2 120.08(19)
C6 C1 H1 120.0
C2 C1 H1 120.0
C1 C2 C3 119.98(18)
C1 C2 H2 120.0
C3 C2 H2 120.0
O1 C3 C2 117.12(16)
O1 C3 C4 121.74(15)
C2 C3 C4 121.09(17)
C5 C4 C3 116.88(16)
C5 C4 C7 128.32(16)
C3 C4 C7 114.73(15)
C6 C5 C4 121.56(18)
C6 C5 H5 119.2
C4 C5 H5 119.2
C1 C6 C5 120.32(19)
C1 C6 H6 119.8
C5 C6 H6 119.8
N1 C7 C8 108.38(15)
N1 C7 C4 130.52(15)
C8 C7 C4 121.11(15)
C7 C8 C11 108.82(14)
C7 C8 C9 119.88(15)
C11 C8 C9 131.30(15)
O1 C9 C8 108.82(13)
O1 C9 C10 110.04(15)
C8 C9 C10 113.35(15)
O1 C9 H9 108.2
C8 C9 H9 108.2
C10 C9 H9 108.2
C9 C10 H10A 109.5
C9 C10 H10B 109.5
H10A C10 H10B 109.5
C9 C10 H10C 109.5
H10A C10 H10C 109.5
H10B C10 H10C 109.5
C12 C11 C8 106.01(14)
C12 C11 C16 128.52(15)
C8 C11 C16 125.38(14)
N1 C12 C11 108.66(14)
N1 C12 C14 121.29(15)
C11 C12 C14 129.85(16)
N1 C13 H13A 109.5
N1 C13 H13B 109.5
H13A C13 H13B 109.5
N1 C13 H13C 109.5
H13A C13 H13C 109.5
H13B C13 H13C 109.5
O2 C14 O3 122.45(17)
O2 C14 C12 126.01(18)
O3 C14 C12 111.51(15)
O3 C15 H15A 109.5
O3 C15 H15B 109.5
H15A C15 H15B 109.5
O3 C15 H15C 109.5
H15A C15 H15C 109.5
H15B C15 H15C 109.5
C21 C16 C17 117.73(16)
C21 C16 C11 121.89(15)
C17 C16 C11 120.34(15)
C18 C17 C16 120.93(17)
C18 C17 H17 119.5
C16 C17 H17 119.5
C19 C18 C17 120.36(18)
C19 C18 H18 119.8
C17 C18 H18 119.8
C20 C19 C18 119.30(18)
C20 C19 H19 120.4
C18 C19 H19 120.4
C19 C20 C21 120.59(18)
C19 C20 H20 119.7
C21 C20 H20 119.7
C20 C21 C16 121.09(17)
C20 C21 H21 119.5
C16 C21 H21 119.5
C7 N1 C12 108.14(13)
C7 N1 C13 125.74(15)
C12 N1 C13 125.53(14)
C3 O1 C9 116.99(13)
C14 O3 C15 115.22(15)

loop_
_geom_bond_atom_site_label_1
_geom_bond_atom_site_label_2
_geom_bond_distance
C1 C6 1.369(3)
C1 C2 1.375(3)
C1 H1 0.9300
C2 C3 1.377(3)
C2 H2 0.9300
C3 O1 1.370(2)
C3 C4 1.407(2)
C4 C5 1.393(2)
C4 C7 1.447(2)
C5 C6 1.371(3)
C5 H5 0.9300
C6 H6 0.9300
C7 N1 1.365(2)
C7 C8 1.377(2)
C8 C11 1.398(2)
C8 C9 1.497(2)
C9 O1 1.450(2)
C9 C10 1.505(3)
C9 H9 0.9800
C10 H10A 0.9600
C10 H10B 0.9600
C10 H10C 0.9600
C11 C12 1.395(2)
C11 C16 1.480(2)
C12 N1 1.386(2)
C12 C14 1.453(2)
C13 N1 1.466(2)
C13 H13A 0.9600
C13 H13B 0.9600
C13 H13C 0.9600
C14 O2 1.198(2)
C14 O3 1.335(2)
C15 O3 1.427(2)
C15 H15A 0.9600
C15 H15B 0.9600
C15 H15C 0.9600
C16 C21 1.378(2)
C16 C17 1.384(2)
C17 C18 1.379(3)
C17 H17 0.9300
C18 C19 1.368(3)
C18 H18 0.9300
C19 C20 1.365(3)
C19 H19 0.9300
C20 C21 1.375(3)
C20 H20 0.9300
C21 H21 0.9300

loop_
_geom_torsion_atom_site_label_1
_geom_torsion_atom_site_label_2
_geom_torsion_atom_site_label_3
_geom_torsion_atom_site_label_4
_geom_torsion
C6 C1 C2 C3 0.3(3)
C1 C2 C3 O1 179.72(17)
C1 C2 C3 C4 2.3(3)
O1 C3 C4 C5 179.14(15)
C2 C3 C4 C5 -3.5(2)
O1 C3 C4 C7 2.0(2)
C2 C3 C4 C7 179.33(16)
C3 C4 C5 C6 2.4(3)
C7 C4 C5 C6 179.06(17)
C2 C1 C6 C5 -1.4(3)
C4 C5 C6 C1 0.0(3)
C5 C4 C7 N1 18.8(3)
C3 C4 C7 N1 -164.45(17)
C5 C4 C7 C8 -161.16(17)
C3 C4 C7 C8 15.6(2)
N1 C7 C8 C11 -0.52(19)
C4 C7 C8 C11 179.47(14)
N1 C7 C8 C9 179.95(14)
C4 C7 C8 C9 -0.1(2)
C7 C8 C9 O1 -30.0(2)
C11 C8 C9 O1 150.56(17)
C7 C8 C9 C10 92.7(2)
C11 C8 C9 C10 -86.7(2)
C7 C8 C11 C12 0.44(18)
C9 C8 C11 C12 179.89(17)
C7 C8 C11 C16 -176.24(15)
C9 C8 C11 C16 3.2(3)
C8 C11 C12 N1 -0.19(18)
C16 C11 C12 N1 176.34(15)
C8 C11 C12 C14 -174.96(17)
C16 C11 C12 C14 1.6(3)
N1 C12 C14 O2 -13.6(3)
C11 C12 C14 O2 160.60(19)
N1 C12 C14 O3 168.27(14)
C11 C12 C14 O3 -17.5(3)
C12 C11 C16 C21 84.9(2)
C8 C11 C16 C21 -99.2(2)
C12 C11 C16 C17 -97.4(2)
C8 C11 C16 C17 78.5(2)
C21 C16 C17 C18 -0.3(3)
C11 C16 C17 C18 -178.05(17)
C16 C17 C18 C19 0.2(3)
C17 C18 C19 C20 0.2(3)
C18 C19 C20 C21 -0.4(3)
C19 C20 C21 C16 0.3(3)
C17 C16 C21 C20 0.0(3)
C11 C16 C21 C20 177.77(17)
C8 C7 N1 C12 0.39(18)
C4 C7 N1 C12 -179.60(16)
C8 C7 N1 C13 -171.15(15)
C4 C7 N1 C13 8.9(3)
C11 C12 N1 C7 -0.12(18)
C14 C12 N1 C7 175.18(15)
C11 C12 N1 C13 171.44(15)
C14 C12 N1 C13 -13.3(2)
C2 C3 O1 C9 147.24(16)
C4 C3 O1 C9 -35.3(2)
C8 C9 O1 C3 47.13(19)
C10 C9 O1 C3 -77.62(18)
O2 C14 O3 C15 0.3(3)
C12 C14 O3 C15 178.51(16)
